data_7705672
loop_
_publ_author_name
'Rigamonti, Luca'
'Reginato, Francesco'
'Ferrari, Erika'
'Pigani, Laura'
'Gigli, Lara'
'Demitri, Nicola'
'Kopel, Pavel'
'Tesarova, Barbora'
'Heger, Zbynek'

_publ_section_title
;
 From solid state to <i>in vitro</i> anticancer activity of copper(II)
 compounds with electronically-modulated NNO Schiff base ligands.
;
_journal_issue 41
_journal_name_full 'Dalton transactions (Cambridge, England : 2003)'
_journal_page_first 14626
_journal_page_last 14639
_journal_paper_doi 10.1039/d0dt03038d
_journal_volume 49
_journal_year 2020
_chemical_formula_sum 'C18 H21 Cu N2 O5.5'
_chemical_formula_weight 416.91
_space_group_crystal_system monoclinic
_space_group_IT_number 15
_space_group_name_Hall '-C 2yc'
_space_group_name_H-M_alt 'C 1 2/c 1'
_atom_sites_solution_hydrogens mixed
_atom_sites_solution_primary direct
_atom_sites_solution_secondary difmap
_audit_block_doi 10.5517/ccdc.csd.cc24074k
_audit_creation_method SHELXL-2018/3
_audit_update_record
;
2019-11-18 deposited with the CCDC.	2020-10-12 downloaded from the CCDC.
;
_cell_angle_alpha 90
_cell_angle_beta 111.37(3)
_cell_angle_gamma 90
_cell_formula_units_Z 8
_cell_length_a 21.258(4)
_cell_length_b 8.1890(16)
_cell_length_c 21.253(4)
_cell_measurement_reflns_used 3560
_cell_measurement_temperature 100(2)
_cell_measurement_theta_max 28.226
_cell_measurement_theta_min 1.253
_cell_volume 3445.4(13)
_computing_cell_refinement 'XDS (Kabsch, 2010)'
_computing_data_collection 'Elettra XRD1 Data Collection SW'
_computing_data_reduction 'XDS (Kabsch, 2010)'
_computing_molecular_graphics 'Ortep3 for Windows - Coot'
_computing_publication_material 'enCIFer - publCIF'
_computing_structure_refinement 'SHELXL-2018/3 (Sheldrick, 2018)'
_computing_structure_solution 'SHELXT (Sheldrick, 2015)'
_diffrn_ambient_temperature 100(2)
_diffrn_measured_fraction_theta_full 0.991
_diffrn_measured_fraction_theta_max 0.975
_diffrn_measurement_device_type 'Huber 4-circles Kappa Goniometer, Pilatus 2M detector'
_diffrn_measurement_method 'Rotating crystal'
_diffrn_radiation_type Synchrotron
_diffrn_radiation_wavelength 0.700
_diffrn_reflns_av_R_equivalents 0.0295
_diffrn_reflns_av_unetI/netI 0.0175
_diffrn_reflns_Laue_measured_fraction_full 0.991
_diffrn_reflns_Laue_measured_fraction_max 0.975
_diffrn_reflns_limit_h_max 30
_diffrn_reflns_limit_h_min -30
_diffrn_reflns_limit_k_max 11
_diffrn_reflns_limit_k_min -11
_diffrn_reflns_limit_l_max 30
_diffrn_reflns_limit_l_min -30
_diffrn_reflns_number 32313
_diffrn_reflns_point_group_measured_fraction_full 0.991
_diffrn_reflns_point_group_measured_fraction_max 0.975
_diffrn_reflns_theta_full 24.835
_diffrn_reflns_theta_max 29.831
_diffrn_reflns_theta_min 2.285
_diffrn_source 'Elettra Synchrotron - XRD1 BL'
_exptl_absorpt_coefficient_mu 1.196
_exptl_absorpt_correction_type none
_exptl_crystal_colour blu
_exptl_crystal_density_diffrn 1.607
_exptl_crystal_description 'Thin rods'
_exptl_crystal_F_000 1728
_exptl_crystal_size_max 0.100
_exptl_crystal_size_mid 0.050
_exptl_crystal_size_min 0.020
_refine_diff_density_max 0.426
_refine_diff_density_min -0.560
_refine_diff_density_rms 0.061
_refine_ls_extinction_method none
_refine_ls_goodness_of_fit_ref 1.047
_refine_ls_hydrogen_treatment mixed
_refine_ls_matrix_type full
_refine_ls_number_parameters 252
_refine_ls_number_reflns 5058
_refine_ls_number_restraints 6
_refine_ls_restrained_S_all 1.048
_refine_ls_R_factor_all 0.0296
_refine_ls_R_factor_gt 0.0270
_refine_ls_shift/su_max 0.003
_refine_ls_shift/su_mean 0.000
_refine_ls_structure_factor_coef Fsqd
_refine_ls_weighting_details 'w=1/[\s^2^(Fo^2^)+(0.0415P)^2^+3.7555P] where P=(Fo^2^+2Fc^2^)/3'
_refine_ls_weighting_scheme calc
_refine_ls_wR_factor_gt 0.0761
_refine_ls_wR_factor_ref 0.0779
_reflns_Friedel_coverage 0.000
_reflns_number_gt 4655
_reflns_number_total 5058
_reflns_threshold_expression 'I > 2\s(I)'
_cod_data_source_file d0dt03038d2.cif
_cod_data_source_block B1
_cod_depositor_comments 'Adding full bibliography for 7705671--7705674.cif.'
_cod_original_cell_volume 3445.4(14)
_cod_original_sg_symbol_H-M 'C 2/c'
_cod_original_formula_sum 'C18 H21 Cu N2 O5.50'
_cod_database_code 7705672
_shelx_shelxl_version_number 2018/3
_shelx_space_group_comment
;
The symmetry employed for this shelxl refinement is uniquely defined
by the following loop, which should always be used as a source of
symmetry information in preference to the above space-group names.
They are only intended as comments.
;
_shelx_estimated_absorpt_t_min 0.890
_shelx_estimated_absorpt_t_max 0.976

loop_
_space_group_symop_operation_xyz
'x, y, z'
'-x, y, -z+1/2'
'x+1/2, y+1/2, z'
'-x+1/2, y+1/2, -z+1/2'
'-x, -y, -z'
'x, -y, z-1/2'
'-x+1/2, -y+1/2, -z'
'x+1/2, -y+1/2, z-1/2'

loop_
_atom_site_label
_atom_site_type_symbol
_atom_site_fract_x
_atom_site_fract_y
_atom_site_fract_z
_atom_site_U_iso_or_equiv
_atom_site_adp_type
_atom_site_occupancy
_atom_site_site_symmetry_order
_atom_site_calc_flag
_atom_site_refinement_flags_posn
_atom_site_refinement_flags_adp
_atom_site_refinement_flags_occupancy
_atom_site_disorder_assembly
_atom_site_disorder_group
H6A H -0.0346(8) 0.774(2) -0.2731(12) 0.068(8) Uiso 1 1 d D . . . .
H5A H -0.1295(16) 0.965(4) -0.3019(15) 0.101 Uiso 1 1 d D U . . .
H5B H -0.1345(14) 0.932(4) -0.3712(7) 0.101 Uiso 1 1 d D U . . .
Cu1 Cu 0.26513(2) -0.03535(2) -0.50948(2) 0.01849(6) Uani 1 1 d . . . . .
O1 O 0.17779(5) 0.06300(12) -0.53779(5) 0.02190(18) Uani 1 1 d . . . . .
O2 O 0.24323(5) -0.11938(12) -0.59880(5) 0.02224(18) Uani 1 1 d . . . . .
O3 O 0.05611(5) 0.43998(13) -0.39791(5) 0.0254(2) Uani 1 1 d . . . . .
O4 O 0.38422(5) -0.53687(12) -0.70426(5) 0.02317(19) Uani 1 1 d . . . . .
O5 O -0.10603(6) 0.91450(17) -0.32629(5) 0.0353(3) Uani 1 1 d D . . . .
O6 O 0.000000 0.7005(2) -0.250000 0.0314(3) Uani 1 2 d DS T P . .
N1 N 0.29264(6) 0.05579(14) -0.41897(6) 0.0202(2) Uani 1 1 d . . . . .
N2 N 0.34986(6) -0.15363(14) -0.47384(5) 0.0206(2) Uani 1 1 d . . . . .
C1 C 0.15293(6) 0.15312(15) -0.50094(6) 0.0199(2) Uani 1 1 d . . . . .
C2 C 0.08491(7) 0.20674(17) -0.53013(6) 0.0226(2) Uani 1 1 d . . . . .
H2 H 0.058955 0.175740 -0.575246 0.027 Uiso 1 1 calc R U . . .
C3 C 0.05522(7) 0.30222(17) -0.49528(7) 0.0229(2) Uani 1 1 d . . . . .
H3 H 0.009806 0.337301 -0.516904 0.027 Uiso 1 1 calc R U . . .
C4 C 0.09146(7) 0.34814(16) -0.42813(6) 0.0214(2) Uani 1 1 d . . . . .
C5 C 0.15761(7) 0.29833(16) -0.39779(6) 0.0211(2) Uani 1 1 d . . . . .
H5 H 0.182538 0.329510 -0.352446 0.025 Uiso 1 1 calc R U . . .
C6 C 0.18910(6) 0.20117(15) -0.43320(6) 0.0197(2) Uani 1 1 d . . . . .
C7 C 0.25753(7) 0.14860(16) -0.39586(6) 0.0208(2) Uani 1 1 d . . . . .
H7 H 0.278108 0.185787 -0.350606 0.025 Uiso 1 1 calc R U . . .
C8 C 0.36279(7) 0.01588(17) -0.37599(7) 0.0228(2) Uani 1 1 d . . . . .
H8A H 0.366821 0.007055 -0.328212 0.027 Uiso 1 1 calc R U . . .
H8B H 0.393610 0.103185 -0.379374 0.027 Uiso 1 1 calc R U . . .
C9 C 0.38178(7) -0.14602(17) -0.39974(6) 0.0228(2) Uani 1 1 d . . . . .
H9A H 0.431472 -0.154105 -0.385852 0.027 Uiso 1 1 calc R U . . .
H9B H 0.365938 -0.238060 -0.379167 0.027 Uiso 1 1 calc R U . . .
C10 C 0.37587(6) -0.24338(16) -0.50756(6) 0.0209(2) Uani 1 1 d . . . . .
H10 H 0.418451 -0.292132 -0.483567 0.025 Uiso 1 1 calc R U . . .
C11 C 0.34545(6) -0.27603(16) -0.57909(6) 0.0199(2) Uani 1 1 d . . . . .
C12 C 0.38183(6) -0.38078(16) -0.60688(6) 0.0206(2) Uani 1 1 d . . . . .
H12 H 0.425747 -0.416854 -0.579397 0.025 Uiso 1 1 calc R U . . .
C13 C 0.35422(7) -0.43062(16) -0.67315(7) 0.0207(2) Uani 1 1 d . . . . .
C14 C 0.28943(7) -0.37591(16) -0.71351(6) 0.0220(2) Uani 1 1 d . . . . .
H14 H 0.269807 -0.411502 -0.759081 0.026 Uiso 1 1 calc R U . . .
C15 C 0.25392(7) -0.27124(16) -0.68788(6) 0.0219(2) Uani 1 1 d . . . . .
H15 H 0.210572 -0.234479 -0.716608 0.026 Uiso 1 1 calc R U . . .
C16 C 0.28035(6) -0.21661(16) -0.61956(6) 0.0203(2) Uani 1 1 d . . . . .
C17 C 0.09103(8) 0.48490(18) -0.32872(7) 0.0264(3) Uani 1 1 d . . . . .
H17A H 0.106516 0.386170 -0.301375 0.040 Uiso 1 1 calc R U . . .
H17B H 0.060422 0.545993 -0.312317 0.040 Uiso 1 1 calc R U . . .
H17C H 0.130020 0.553250 -0.325152 0.040 Uiso 1 1 calc R U . . .
C18 C 0.45543(7) -0.56046(19) -0.67173(7) 0.0261(3) Uani 1 1 d . . . . .
H18A H 0.478183 -0.454175 -0.663377 0.039 Uiso 1 1 calc R U . . .
H18B H 0.472189 -0.626217 -0.700839 0.039 Uiso 1 1 calc R U . . .
H18C H 0.464726 -0.617147 -0.628664 0.039 Uiso 1 1 calc R U . . .

loop_
_atom_site_aniso_label
_atom_site_aniso_U_11
_atom_site_aniso_U_22
_atom_site_aniso_U_33
_atom_site_aniso_U_23
_atom_site_aniso_U_13
_atom_site_aniso_U_12
Cu1 0.01716(9) 0.02060(9) 0.01555(8) -0.00008(5) 0.00339(6) -0.00012(5)
O1 0.0203(4) 0.0259(4) 0.0168(4) -0.0012(3) 0.0035(4) 0.0023(3)
O2 0.0192(4) 0.0267(4) 0.0177(4) -0.0023(3) 0.0030(3) 0.0006(3)
O3 0.0234(5) 0.0304(5) 0.0210(4) -0.0020(4) 0.0064(4) 0.0049(4)
O4 0.0215(5) 0.0267(5) 0.0196(4) -0.0013(3) 0.0055(4) 0.0014(3)
O5 0.0309(6) 0.0508(7) 0.0189(4) -0.0032(5) 0.0028(4) 0.0142(5)
O6 0.0275(7) 0.0289(7) 0.0349(8) 0.000 0.0078(7) 0.000
N1 0.0183(5) 0.0223(5) 0.0170(5) 0.0001(4) 0.0029(4) -0.0008(4)
N2 0.0193(5) 0.0226(5) 0.0174(5) 0.0012(4) 0.0037(4) 0.0000(4)
C1 0.0207(6) 0.0210(5) 0.0170(5) 0.0010(4) 0.0057(5) -0.0013(4)
C2 0.0203(6) 0.0267(6) 0.0173(5) -0.0003(4) 0.0027(5) -0.0005(5)
C3 0.0190(6) 0.0265(6) 0.0207(6) 0.0021(5) 0.0043(5) 0.0009(4)
C4 0.0220(6) 0.0221(5) 0.0199(5) 0.0008(4) 0.0075(5) 0.0005(4)
C5 0.0213(6) 0.0227(5) 0.0174(5) -0.0006(4) 0.0048(5) -0.0013(4)
C6 0.0196(5) 0.0201(5) 0.0180(5) 0.0006(4) 0.0051(5) -0.0015(4)
C7 0.0203(6) 0.0226(5) 0.0170(5) -0.0002(4) 0.0037(5) -0.0018(4)
C8 0.0195(6) 0.0272(6) 0.0176(5) -0.0012(5) 0.0017(5) 0.0009(5)
C9 0.0208(6) 0.0271(6) 0.0168(5) 0.0002(4) 0.0025(5) 0.0020(5)
C10 0.0184(5) 0.0235(6) 0.0187(5) 0.0017(4) 0.0041(5) -0.0010(4)
C11 0.0189(5) 0.0217(5) 0.0177(5) 0.0005(4) 0.0050(5) -0.0015(4)
C12 0.0188(5) 0.0225(5) 0.0190(5) 0.0016(4) 0.0050(5) 0.0002(4)
C13 0.0214(6) 0.0205(5) 0.0195(5) 0.0012(4) 0.0067(5) -0.0009(4)
C14 0.0225(6) 0.0234(6) 0.0172(5) 0.0003(4) 0.0036(5) -0.0010(5)
C15 0.0202(6) 0.0240(6) 0.0179(5) 0.0004(4) 0.0026(5) -0.0001(4)
C16 0.0197(5) 0.0208(5) 0.0186(5) 0.0010(4) 0.0047(5) -0.0019(4)
C17 0.0288(7) 0.0275(6) 0.0222(6) -0.0029(5) 0.0084(6) 0.0019(5)
C18 0.0221(6) 0.0317(7) 0.0235(6) -0.0003(5) 0.0073(5) 0.0014(5)

loop_
_atom_type_symbol
_atom_type_description
_atom_type_scat_dispersion_real
_atom_type_scat_dispersion_imag
_atom_type_scat_source
C C 0.0030 0.0016 'International Tables Vol C Tables 4.2.6.8 and 6.1.1.4'
N N 0.0059 0.0032 'International Tables Vol C Tables 4.2.6.8 and 6.1.1.4'
O O 0.0105 0.0059 'International Tables Vol C Tables 4.2.6.8 and 6.1.1.4'
Cu Cu 0.3262 1.2361 'International Tables Vol C Tables 4.2.6.8 and 6.1.1.4'
H H 0.0000 0.0000 'International Tables Vol C Tables 4.2.6.8 and 6.1.1.4'

loop_
_geom_angle_atom_site_label_1
_geom_angle_atom_site_label_2
_geom_angle_atom_site_label_3
_geom_angle
_geom_angle_site_symmetry_1
_geom_angle_site_symmetry_3
_geom_angle_publ_flag
O1 Cu1 O2 88.96(5) . . ?
O1 Cu1 N2 172.74(4) . . ?
O2 Cu1 N2 93.64(5) . . ?
O1 Cu1 N1 93.28(5) . . ?
O2 Cu1 N1 176.38(4) . . ?
N2 Cu1 N1 84.47(5) . . ?
C1 O1 Cu1 127.10(8) . . ?
C16 O2 Cu1 126.65(9) . . ?
C4 O3 C17 116.90(11) . . ?
C13 O4 C18 116.47(11) . . ?
C7 N1 C8 119.53(11) . . ?
C7 N1 Cu1 126.84(10) . . ?
C8 N1 Cu1 113.55(9) . . ?
C10 N2 C9 119.82(11) . . ?
C10 N2 Cu1 126.54(9) . . ?
C9 N2 Cu1 113.40(9) . . ?
O1 C1 C6 124.87(12) . . ?
O1 C1 C2 118.58(11) . . ?
C6 C1 C2 116.55(12) . . ?
C3 C2 C1 122.25(12) . . ?
C2 C3 C4 120.63(12) . . ?
O3 C4 C5 125.52(12) . . ?
O3 C4 C3 115.48(12) . . ?
C5 C4 C3 119.00(12) . . ?
C4 C5 C6 121.06(12) . . ?
C1 C6 C5 120.50(11) . . ?
C1 C6 C7 122.65(12) . . ?
C5 C6 C7 116.77(11) . . ?
N1 C7 C6 125.18(12) . . ?
N1 C8 C9 108.54(11) . . ?
N2 C9 C8 108.47(11) . . ?
N2 C10 C11 125.11(12) . . ?
C12 C11 C16 120.83(12) . . ?
C12 C11 C10 116.55(11) . . ?
C16 C11 C10 122.48(12) . . ?
C13 C12 C11 120.74(12) . . ?
C12 C13 O4 125.29(12) . . ?
C12 C13 C14 119.24(12) . . ?
O4 C13 C14 115.44(12) . . ?
C15 C14 C13 120.88(12) . . ?
C14 C15 C16 121.91(12) . . ?
O2 C16 C11 125.36(12) . . ?
O2 C16 C15 118.26(12) . . ?
C11 C16 C15 116.37(12) . . ?

loop_
_geom_bond_atom_site_label_1
_geom_bond_atom_site_label_2
_geom_bond_distance
_geom_bond_site_symmetry_2
_geom_bond_publ_flag
Cu1 O1 1.9090(11) . ?
Cu1 O2 1.9103(10) . ?
Cu1 N2 1.9395(12) . ?
Cu1 N1 1.9441(12) . ?
O1 C1 1.3187(16) . ?
O2 C16 1.3058(16) . ?
O3 C4 1.3765(16) . ?
O3 C17 1.4328(18) . ?
O4 C13 1.3816(16) . ?
O4 C18 1.4297(18) . ?
N1 C7 1.2817(17) . ?
N1 C8 1.4739(18) . ?
N2 C10 1.2837(17) . ?
N2 C9 1.4716(17) . ?
C1 C6 1.4185(18) . ?
C1 C2 1.4195(19) . ?
C2 C3 1.3780(19) . ?
C3 C4 1.4036(19) . ?
C4 C5 1.3781(19) . ?
C5 C6 1.4195(18) . ?
C6 C7 1.4455(18) . ?
C8 C9 1.5245(19) . ?
C10 C11 1.4438(18) . ?
C11 C12 1.4197(18) . ?
C11 C16 1.4227(18) . ?
C12 C13 1.3755(18) . ?
C13 C14 1.4044(19) . ?
C14 C15 1.3788(18) . ?
C15 C16 1.4246(18) . ?

loop_
_geom_torsion_atom_site_label_1
_geom_torsion_atom_site_label_2
_geom_torsion_atom_site_label_3
_geom_torsion_atom_site_label_4
_geom_torsion
_geom_torsion_site_symmetry_1
_geom_torsion_site_symmetry_2
_geom_torsion_site_symmetry_3
_geom_torsion_site_symmetry_4
_geom_torsion_publ_flag
Cu1 O1 C1 C6 3.74(18) . . . . ?
Cu1 O1 C1 C2 -175.95(9) . . . . ?
O1 C1 C2 C3 -179.52(12) . . . . ?
C6 C1 C2 C3 0.77(19) . . . . ?
C1 C2 C3 C4 -1.2(2) . . . . ?
C17 O3 C4 C5 -1.07(19) . . . . ?
C17 O3 C4 C3 178.24(12) . . . . ?
C2 C3 C4 O3 -178.40(12) . . . . ?
C2 C3 C4 C5 1.0(2) . . . . ?
O3 C4 C5 C6 178.90(12) . . . . ?
C3 C4 C5 C6 -0.4(2) . . . . ?
O1 C1 C6 C5 -179.88(12) . . . . ?
C2 C1 C6 C5 -0.19(18) . . . . ?
O1 C1 C6 C7 -3.0(2) . . . . ?
C2 C1 C6 C7 176.69(12) . . . . ?
C4 C5 C6 C1 0.0(2) . . . . ?
C4 C5 C6 C7 -177.04(12) . . . . ?
C8 N1 C7 C6 178.04(12) . . . . ?
Cu1 N1 C7 C6 1.29(19) . . . . ?
C1 C6 C7 N1 0.3(2) . . . . ?
C5 C6 C7 N1 177.33(12) . . . . ?
C7 N1 C8 C9 154.94(12) . . . . ?
Cu1 N1 C8 C9 -27.90(13) . . . . ?
C10 N2 C9 C8 154.89(12) . . . . ?
Cu1 N2 C9 C8 -30.36(13) . . . . ?
N1 C8 C9 N2 36.56(15) . . . . ?
C9 N2 C10 C11 172.49(12) . . . . ?
Cu1 N2 C10 C11 -1.52(19) . . . . ?
N2 C10 C11 C12 -179.05(12) . . . . ?
N2 C10 C11 C16 -3.3(2) . . . . ?
C16 C11 C12 C13 -1.69(19) . . . . ?
C10 C11 C12 C13 174.17(12) . . . . ?
C11 C12 C13 O4 -177.44(12) . . . . ?
C11 C12 C13 C14 0.37(19) . . . . ?
C18 O4 C13 C12 -18.17(18) . . . . ?
C18 O4 C13 C14 163.95(12) . . . . ?
C12 C13 C14 C15 1.1(2) . . . . ?
O4 C13 C14 C15 179.11(12) . . . . ?
C13 C14 C15 C16 -1.3(2) . . . . ?
Cu1 O2 C16 C11 -1.31(18) . . . . ?
Cu1 O2 C16 C15 177.58(9) . . . . ?
C12 C11 C16 O2 -179.60(12) . . . . ?
C10 C11 C16 O2 4.8(2) . . . . ?
C12 C11 C16 C15 1.49(18) . . . . ?
C10 C11 C16 C15 -174.12(12) . . . . ?
C14 C15 C16 O2 -179.03(12) . . . . ?
C14 C15 C16 C11 -0.04(19) . . . . ?
